data_4110278
loop_
_publ_author_name
'Shengchang Xiang'
'Shengmin Hu'
'Tianlu Sheng'
'Ruibiao Fu'
'Xintao Wu'
'Xudong Zhang'

_publ_section_title
;
 A Fan-Shaped Polynuclear Gd6Cu12 Amino Acid Cluster: A "Hollow" and
 Ferromagnetic [Gd6(\m3-OH)8] Octahedral Core Encapsulated by Six [Cu2]
 Glycinato Blade Fragments
;
_journal_name_full 'Journal of the American Chemical Society'
_journal_page_first 15144
_journal_page_last 15146
_journal_paper_doi 10.1021/ja0760832
_journal_volume 129
_journal_year 2007
_chemical_formula_sum 'C36 H145 Cl16 Cu12 Gd7 N18 O142'
_chemical_formula_weight 5533.13
_space_group_IT_number 148
_symmetry_cell_setting trigonal
_symmetry_space_group_name_Hall '-R 3'
_symmetry_space_group_name_H-M 'R -3 :H'
_atom_sites_solution_hydrogens geom
_atom_sites_solution_primary direct
_atom_sites_solution_secondary difmap
_audit_creation_method SHELXL-97
_cell_angle_alpha 90.00
_cell_angle_beta 90.00
_cell_angle_gamma 120.00
_cell_formula_units_Z 3
_cell_length_a 17.640(2)
_cell_length_b 17.640(2)
_cell_length_c 45.187(11)
_cell_measurement_temperature 293(2)
_cell_volume 12177(4)
_computing_cell_refinement 'CrystalClear (Rigaku Corp., 2002)'
_computing_data_collection 'CrystalClear (Rigaku Corp., 2002)'
_computing_data_reduction 'CrystalClear (Rigaku Corp., 2002)'
_computing_molecular_graphics 'Bruker SHELXTL'
_computing_publication_material 'Siemens SHELXTL^TM^ 5'
_computing_structure_refinement 'Siemens SHELXTL^TM^ 5'
_computing_structure_solution 'Siemens SHELXTL^TM^ 5'
_diffrn_ambient_temperature 293(2)
_diffrn_measured_fraction_theta_full 0.992
_diffrn_measured_fraction_theta_max 0.992
_diffrn_measurement_device_type 'Rigaku Mercury CCD'
_diffrn_measurement_method \w
_diffrn_radiation_monochromator graphite
_diffrn_radiation_source 'rotating-anode generator'
_diffrn_radiation_type MoK\a
_diffrn_radiation_wavelength 0.71073
_diffrn_reflns_av_R_equivalents 0.0378
_diffrn_reflns_av_sigmaI/netI 0.0230
_diffrn_reflns_limit_h_max 21
_diffrn_reflns_limit_h_min -21
_diffrn_reflns_limit_k_max 17
_diffrn_reflns_limit_k_min -21
_diffrn_reflns_limit_l_max 53
_diffrn_reflns_limit_l_min -54
_diffrn_reflns_number 26748
_diffrn_reflns_theta_full 25.34
_diffrn_reflns_theta_max 25.34
_diffrn_reflns_theta_min 2.70
_exptl_absorpt_coefficient_mu 4.744
_exptl_absorpt_correction_T_max 1.0000
_exptl_absorpt_correction_T_min 0.7832
_exptl_absorpt_correction_type multi-scan
_exptl_absorpt_process_details 'Sphere (Rigaku CrystalClear)'
_exptl_crystal_colour Blue
_exptl_crystal_density_diffrn 2.264
_exptl_crystal_description Prism
_exptl_crystal_F_000 8073
_exptl_crystal_size_max 0.20
_exptl_crystal_size_mid 0.20
_exptl_crystal_size_min 0.20
_refine_diff_density_max 2.316
_refine_diff_density_min -2.617
_refine_diff_density_rms 0.186
_refine_ls_extinction_method none
_refine_ls_goodness_of_fit_ref 1.095
_refine_ls_hydrogen_treatment constr
_refine_ls_matrix_type full
_refine_ls_number_parameters 350
_refine_ls_number_reflns 4925
_refine_ls_number_restraints 33
_refine_ls_restrained_S_all 1.103
_refine_ls_R_factor_all 0.0491
_refine_ls_R_factor_gt 0.0457
_refine_ls_shift/su_max 0.002
_refine_ls_shift/su_mean 0.000
_refine_ls_structure_factor_coef Fsqd
_refine_ls_weighting_details 'calc w=1/[\s^2^(Fo^2^)+(0.0644P)^2^+265.9399P] where P=(Fo^2^+2Fc^2^)/3'
_refine_ls_weighting_scheme calc
_refine_ls_wR_factor_gt 0.1193
_refine_ls_wR_factor_ref 0.1219
_reflns_number_gt 4615
_reflns_number_total 4925
_reflns_threshold_expression >2sigma(I)
_cod_data_source_file ja0760832si20071028_110211.cif
_cod_data_source_block 148
_cod_original_sg_symbol_H-M 'R -3'
_cod_database_code 4110278

loop_
_symmetry_equiv_pos_as_xyz
'x, y, z'
'-y, x-y, z'
'-x+y, -x, z'
'x+2/3, y+1/3, z+1/3'
'-y+2/3, x-y+1/3, z+1/3'
'-x+y+2/3, -x+1/3, z+1/3'
'x+1/3, y+2/3, z+2/3'
'-y+1/3, x-y+2/3, z+2/3'
'-x+y+1/3, -x+2/3, z+2/3'
'-x, -y, -z'
'y, -x+y, -z'
'x-y, x, -z'
'-x+2/3, -y+1/3, -z+1/3'
'y+2/3, -x+y+1/3, -z+1/3'
'x-y+2/3, x+1/3, -z+1/3'
'-x+1/3, -y+2/3, -z+2/3'
'y+1/3, -x+y+2/3, -z+2/3'
'x-y+1/3, x+2/3, -z+2/3'

loop_
_atom_site_label
_atom_site_type_symbol
_atom_site_fract_x
_atom_site_fract_y
_atom_site_fract_z
_atom_site_U_iso_or_equiv
_atom_site_adp_type
_atom_site_occupancy
_atom_site_symmetry_multiplicity
_atom_site_calc_flag
_atom_site_refinement_flags
Gd1 Gd 0.335483(9) 0.538307(10) 0.130883(4) 0.01672(4) Uani 1 1 d .
Gd2 Gd 0.0000 0.0000 0.0000 0.2541(15) Uani 1 6 d SD
Cu1 Cu 0.43624(3) 0.50443(3) 0.066106(10) 0.02818(12) Uani 1 1 d .
Cu2 Cu 0.43854(3) 0.40435(3) 0.121739(11) 0.03182(12) Uani 1 1 d .
Cl4 Cl 0.3333 0.6667 0.01097(4) 0.0321(4) Uani 1 3 d S
Cl5 Cl 0.6667 0.3333 0.10109(5) 0.0401(5) Uani 1 3 d S
Cl6 Cl 0.65864(7) 0.62968(8) 0.10924(3) 0.0522(3) Uani 1 1 d .
Cl7 Cl 0.28859(7) 0.36353(8) 0.00624(3) 0.0488(3) Uani 1 1 d .
N1 N 0.4953(2) 0.5900(2) 0.03427(7) 0.0315(9) Uani 1 1 d .
H1A H 0.5386 0.5832 0.0266 0.038 Uiso 1 1 calc R
H1B H 0.4570 0.5813 0.0197 0.038 Uiso 1 1 calc R
N2 N 0.5265(2) 0.4004(3) 0.14758(9) 0.0549(11) Uani 1 1 d .
H2A H 0.5082 0.3447 0.1529 0.066 Uiso 1 1 calc R
H2B H 0.5774 0.4211 0.1378 0.066 Uiso 1 1 calc R
N3 N 0.4515(3) 0.2107(2) 0.05971(10) 0.0528(12) Uani 1 1 d .
C11 C 0.4906(2) 0.6787(2) 0.07575(8) 0.0242(9) Uani 1 1 d .
C12 C 0.5314(3) 0.6784(2) 0.04617(9) 0.0315(11) Uani 1 1 d .
H12A H 0.5212 0.7141 0.0322 0.038 Uiso 1 1 calc R
H12B H 0.5942 0.7043 0.0486 0.038 Uiso 1 1 calc R
C21 C 0.4946(2) 0.5064(2) 0.17191(9) 0.0281(10) Uani 1 1 d .
C22 C 0.5393(3) 0.4534(3) 0.17398(11) 0.0500(12) Uani 1 1 d .
H22A H 0.6015 0.4925 0.1769 0.060 Uiso 1 1 calc R
H22B H 0.5171 0.4152 0.1911 0.060 Uiso 1 1 calc R
C31 C 0.4627(2) 0.3554(2) 0.06301(9) 0.0297(10) Uani 1 1 d .
C32 C 0.4707(3) 0.2913(2) 0.04294(9) 0.0349(11) Uani 1 1 d .
H32A H 0.4300 0.2758 0.0266 0.042 Uiso 1 1 calc R
H32B H 0.5294 0.3183 0.0349 0.042 Uiso 1 1 calc R
O1 O 0.3333 0.6667 0.11519(9) 0.0164(9) Uani 1 3 d S
H1C H 0.3333 0.6667 0.0935 0.020 Uiso 1 3 calc SR
O1W O 0.3313(4) 0.2717(4) 0.14148(16) 0.128(2) Uani 1 1 d .
O2 O 0.20743(13) 0.53977(14) 0.14910(5) 0.0191(6) Uani 1 1 d .
H2C H 0.1554 0.4870 0.1419 0.023 Uiso 1 1 calc R
O2W O 0.2047(6) 0.2796(6) 0.0850(2) 0.1659(11) Uani 1 1 d U
O3 O 0.36570(15) 0.43626(15) 0.09923(6) 0.0259(7) Uani 1 1 d .
H3A H 0.3114 0.3847 0.0927 0.031 Uiso 1 1 calc R
O3W O 0.2618(7) 0.1652(7) 0.0730(3) 0.249(6) Uani 1 1 d U
O4WA O 0.6667 0.3333 0.1974(4) 0.081(5) Uani 0.512(13) 3 d SPD
O4WB O 0.5772(6) 0.2939(8) 0.2105(3) 0.0148(11) Uani 0.163(4) 1 d PDU
O5W O 0.0000 0.0000 0.0532(2) 0.300 Uiso 1 3 d SD
O6W O 0.1206(8) 0.1011(9) 0.0320(3) 0.300 Uiso 1 1 d D
O11 O 0.43817(16) 0.60254(15) 0.08683(6) 0.0267(7) Uani 1 1 d .
O12 O 0.50930(16) 0.74853(15) 0.08751(6) 0.0274(7) Uani 1 1 d .
O21 O 0.44158(15) 0.48960(16) 0.15026(6) 0.0290(7) Uani 1 1 d .
O22 O 0.51150(16) 0.56365(17) 0.19068(6) 0.0310(7) Uani 1 1 d .
O31 O 0.46709(18) 0.42062(17) 0.05002(7) 0.0381(8) Uani 1 1 d .
O32 O 0.45248(19) 0.33794(18) 0.08996(7) 0.0407(8) Uani 1 1 d .
O41 O 0.4022(2) 0.7493(2) 0.00003(8) 0.0487(10) Uani 1 1 d .
O42 O 0.3333 0.6667 0.04236(14) 0.066(2) Uani 1 3 d S
O51 O 0.6847(2) 0.4165(2) 0.11158(11) 0.0674(13) Uani 1 1 d .
O52 O 0.6667 0.3333 0.07007(18) 0.089(3) Uani 1 3 d S
O61 O 0.5900(3) 0.5553(3) 0.09472(12) 0.0935(17) Uani 1 1 d .
O62 O 0.6222(4) 0.6665(4) 0.12721(15) 0.1138(10) Uani 1 1 d U
O63 O 0.7119(5) 0.6069(5) 0.1241(2) 0.1560(11) Uani 1 1 d U
O64 O 0.7068(6) 0.6888(6) 0.08692(19) 0.190(5) Uani 1 1 d .
O71 O 0.3507(2) 0.4276(3) -0.01418(9) 0.0643(12) Uani 1 1 d .
O72 O 0.2977(2) 0.4056(3) 0.03415(9) 0.0686(12) Uani 1 1 d .
O73 O 0.3075(3) 0.2936(3) 0.00843(12) 0.0856(15) Uani 1 1 d .
O74 O 0.2020(3) 0.3322(3) -0.00476(12) 0.0859(16) Uani 1 1 d .

loop_
_atom_site_aniso_label
_atom_site_aniso_U_11
_atom_site_aniso_U_22
_atom_site_aniso_U_33
_atom_site_aniso_U_23
_atom_site_aniso_U_13
_atom_site_aniso_U_12
Gd1 0.01855(6) 0.01702(6) 0.01531(8) -0.00079(5) 0.00019(5) 0.00943(5)
Gd2 0.308(2) 0.308(2) 0.1468(18) 0.000 0.000 0.1539(11)
Cu1 0.03854(19) 0.02726(17) 0.0241(2) 0.00058(16) 0.00577(18) 0.02047(14)
Cu2 0.04686(19) 0.03721(18) 0.0252(2) -0.00388(17) -0.00138(18) 0.03139(14)
Cl4 0.0317(5) 0.0317(5) 0.0328(8) 0.000 0.000 0.0159(2)
Cl5 0.0371(6) 0.0371(6) 0.0463(10) 0.000 0.000 0.0185(3)
Cl6 0.0532(5) 0.0666(5) 0.0501(7) -0.0038(5) 0.0037(5) 0.0399(4)
Cl7 0.0486(4) 0.0592(5) 0.0523(7) 0.0036(5) -0.0028(5) 0.0372(3)
N1 0.0404(14) 0.0337(13) 0.0262(16) 0.0039(12) 0.0086(13) 0.0229(10)
N2 0.0764(16) 0.0745(17) 0.049(2) -0.0172(16) -0.0186(17) 0.0639(12)
N3 0.089(2) 0.0351(14) 0.047(2) -0.0036(15) -0.008(2) 0.0407(13)
C11 0.0253(13) 0.0271(14) 0.0226(17) 0.0025(13) 0.0024(14) 0.0148(11)
C12 0.0346(16) 0.0303(16) 0.0264(19) -0.0020(15) 0.0087(15) 0.0139(13)
C21 0.0268(14) 0.0317(15) 0.0274(19) 0.0010(14) 0.0004(14) 0.0157(12)
C22 0.0696(19) 0.0665(19) 0.041(2) -0.0189(18) -0.0173(19) 0.0544(14)
C31 0.0359(15) 0.0302(15) 0.0283(19) -0.0075(14) -0.0034(15) 0.0205(12)
C32 0.0502(17) 0.0313(15) 0.033(2) -0.0041(15) 0.0003(17) 0.0274(12)
O1 0.0172(11) 0.0172(11) 0.0147(18) 0.000 0.000 0.0086(6)
O1W 0.131(4) 0.086(3) 0.156(5) 0.037(3) 0.077(4) 0.047(3)
O2 0.0200(9) 0.0187(9) 0.0177(12) 0.0018(8) 0.0032(9) 0.0091(7)
O2W 0.1660(14) 0.1645(14) 0.1631(15) -0.0007(12) 0.0016(12) 0.0795(9)
O3 0.0318(10) 0.0248(10) 0.0243(13) -0.0018(9) 0.0009(10) 0.0166(8)
O3W 0.142(7) 0.161(8) 0.344(14) 0.083(8) -0.052(9) 0.001(6)
O4WA 0.069(6) 0.069(6) 0.104(12) 0.000 0.000 0.035(3)
O4WB 0.0164(14) 0.0136(14) 0.0150(15) 0.0008(12) -0.0012(12) 0.0080(9)
O11 0.0318(10) 0.0239(10) 0.0247(13) 0.0002(9) 0.0073(10) 0.0143(8)
O12 0.0338(11) 0.0200(10) 0.0266(13) -0.0019(9) 0.0051(10) 0.0121(8)
O21 0.0359(10) 0.0345(10) 0.0269(13) -0.0072(10) -0.0030(10) 0.0254(8)
O22 0.0351(10) 0.0391(11) 0.0276(14) -0.0091(10) -0.0067(10) 0.0253(8)
O31 0.0563(12) 0.0328(11) 0.0370(16) 0.0018(11) 0.0097(12) 0.0312(9)
O32 0.0678(13) 0.0438(11) 0.0277(14) -0.0067(11) -0.0041(12) 0.0408(9)
O41 0.0382(14) 0.0318(14) 0.065(2) 0.0016(15) 0.0082(15) 0.0088(11)
O42 0.083(3) 0.083(3) 0.034(3) 0.000 0.000 0.0414(15)
O51 0.0690(18) 0.0490(16) 0.092(3) -0.0031(18) 0.015(2) 0.0352(13)
O52 0.105(4) 0.105(4) 0.058(5) 0.000 0.000 0.053(2)
O61 0.093(3) 0.090(3) 0.101(3) -0.040(2) -0.035(3) 0.048(2)
O62 0.1123(13) 0.1144(13) 0.1158(14) -0.0081(11) 0.0037(11) 0.0574(8)
O63 0.1563(14) 0.1563(14) 0.1578(15) -0.0004(12) -0.0041(12) 0.0799(9)
O64 0.182(7) 0.160(7) 0.152(6) 0.054(5) 0.074(5) 0.027(6)
O71 0.0629(16) 0.090(2) 0.054(2) 0.0152(17) 0.0122(16) 0.0491(14)
O72 0.0824(18) 0.101(2) 0.044(2) -0.0028(17) 0.0067(17) 0.0621(15)
O73 0.0872(18) 0.0728(18) 0.121(4) -0.007(2) -0.035(2) 0.0583(14)
O74 0.0530(18) 0.093(3) 0.112(4) 0.016(3) -0.018(2) 0.0362(17)

loop_
_atom_type_symbol
_atom_type_description
_atom_type_scat_dispersion_real
_atom_type_scat_dispersion_imag
_atom_type_scat_source
C C 0.0033 0.0016 'International Tables Vol C Tables 4.2.6.8 and 6.1.1.4'
H H 0.0000 0.0000 'International Tables Vol C Tables 4.2.6.8 and 6.1.1.4'
N N 0.0061 0.0033 'International Tables Vol C Tables 4.2.6.8 and 6.1.1.4'
O O 0.0106 0.0060 'International Tables Vol C Tables 4.2.6.8 and 6.1.1.4'
Cl Cl 0.1484 0.1585 'International Tables Vol C Tables 4.2.6.8 and 6.1.1.4'
Cu Cu 0.3201 1.2651 'International Tables Vol C Tables 4.2.6.8 and 6.1.1.4'
Gd Gd -0.1653 3.9035 'International Tables Vol C Tables 4.2.6.8 and 6.1.1.4'

loop_
_geom_angle_atom_site_label_1
_geom_angle_atom_site_label_2
_geom_angle_atom_site_label_3
_geom_angle
_geom_angle_site_symmetry_1
_geom_angle_site_symmetry_3
O2 Gd1 O1 68.95(7) 2_665 .
O2 Gd1 O2 69.53(7) 2_665 15
O1 Gd1 O2 105.97(10) . 15
O2 Gd1 O2 106.98(9) 2_665 .
O1 Gd1 O2 68.49(7) . .
O2 Gd1 O2 69.08(7) 15 .
O2 Gd1 O22 143.72(9) 2_665 14_455
O1 Gd1 O22 138.19(5) . 14_455
O2 Gd1 O22 78.11(8) 15 14_455
O2 Gd1 O22 74.92(7) . 14_455
O2 Gd1 O12 138.82(8) 2_665 3_565
O1 Gd1 O12 75.58(9) . 3_565
O2 Gd1 O12 142.67(9) 15 3_565
O2 Gd1 O12 77.58(9) . 3_565
O22 Gd1 O12 77.45(9) 14_455 3_565
O2 Gd1 O11 74.55(8) 2_665 .
O1 Gd1 O11 72.01(10) . .
O2 Gd1 O11 141.69(8) 15 .
O2 Gd1 O11 136.29(9) . .
O22 Gd1 O11 129.74(8) 14_455 .
O12 Gd1 O11 75.16(9) 3_565 .
O2 Gd1 O3 116.67(7) 2_665 .
O1 Gd1 O3 127.50(11) . .
O2 Gd1 O3 125.37(8) 15 .
O2 Gd1 O3 136.35(7) . .
O22 Gd1 O3 69.88(8) 14_455 .
O12 Gd1 O3 70.35(8) 3_565 .
O11 Gd1 O3 61.51(8) . .
O2 Gd1 O21 74.05(7) 2_665 .
O1 Gd1 O21 140.90(5) . .
O2 Gd1 O21 71.33(8) 15 .
O2 Gd1 O21 136.71(8) . .
O22 Gd1 O21 80.53(7) 14_455 .
O12 Gd1 O21 130.77(8) 3_565 .
O11 Gd1 O21 86.57(9) . .
O3 Gd1 O21 60.81(9) . .
O2 Gd1 Gd1 34.83(5) 2_665 2_665
O1 Gd1 Gd1 34.20(4) . 2_665
O2 Gd1 Gd1 89.09(5) 15 2_665
O2 Gd1 Gd1 88.70(5) . 2_665
O22 Gd1 Gd1 161.94(6) 14_455 2_665
O12 Gd1 Gd1 106.82(5) 3_565 2_665
O11 Gd1 Gd1 67.76(6) . 2_665
O3 Gd1 Gd1 128.18(5) . 2_665
O21 Gd1 Gd1 107.59(5) . 2_665
O2 Gd1 Gd1 89.09(5) 2_665 3_565
O1 Gd1 Gd1 34.20(4) . 3_565
O2 Gd1 Gd1 88.69(5) 15 3_565
O2 Gd1 Gd1 34.37(6) . 3_565
O22 Gd1 Gd1 106.50(5) 14_455 3_565
O12 Gd1 Gd1 71.90(5) 3_565 3_565
O11 Gd1 Gd1 103.84(7) . 3_565
O3 Gd1 Gd1 141.91(6) . 3_565
O21 Gd1 Gd1 157.25(6) . 3_565
Gd1 Gd1 Gd1 60.0 2_665 3_565
O2 Gd1 Gd1 34.62(6) 2_665 15
O1 Gd1 Gd1 88.10(8) . 15
O2 Gd1 Gd1 34.96(6) 15 15
O2 Gd1 Gd1 88.94(5) . 15
O22 Gd1 Gd1 111.17(7) 14_455 15
O12 Gd1 Gd1 161.73(5) 3_565 15
O11 Gd1 Gd1 107.90(5) . 15
O3 Gd1 Gd1 127.36(6) . 15
O21 Gd1 Gd1 67.42(6) . 15
Gd1 Gd1 Gd1 60.031(6) 2_665 15
Gd1 Gd1 Gd1 90.0 3_565 15
O5W Gd2 O5W 180.0 10 .
O5W Gd2 O6W 126.2(3) 10 .
O5W Gd2 O6W 53.8(3) . .
O5W Gd2 O6W 53.8(3) 10 10
O5W Gd2 O6W 126.2(3) . 10
O6W Gd2 O6W 180.0(10) . 10
O5W Gd2 O6W 53.8(3) 10 12
O5W Gd2 O6W 126.2(3) . 12
O6W Gd2 O6W 91.3(5) . 12
O6W Gd2 O6W 88.7(5) 10 12
O5W Gd2 O6W 126.2(3) 10 2
O5W Gd2 O6W 53.8(3) . 2
O6W Gd2 O6W 88.7(5) . 2
O6W Gd2 O6W 91.3(5) 10 2
O6W Gd2 O6W 91.3(5) 12 2
O5W Gd2 O6W 126.2(3) 10 3
O5W Gd2 O6W 53.8(3) . 3
O6W Gd2 O6W 88.7(5) . 3
O6W Gd2 O6W 91.3(5) 10 3
O6W Gd2 O6W 180.0(9) 12 3
O6W Gd2 O6W 88.7(5) 2 3
O5W Gd2 O6W 53.8(3) 10 11
O5W Gd2 O6W 126.2(3) . 11
O6W Gd2 O6W 91.3(5) . 11
O6W Gd2 O6W 88.7(5) 10 11
O6W Gd2 O6W 88.7(5) 12 11
O6W Gd2 O6W 180.0(8) 2 11
O6W Gd2 O6W 91.3(5) 3 11
O3 Cu1 O11 84.29(11) . .
O3 Cu1 O31 98.83(12) . .
O11 Cu1 O31 163.99(12) . .
O3 Cu1 N1 166.85(15) . .
O11 Cu1 N1 84.43(13) . .
O31 Cu1 N1 93.86(14) . .
O3 Cu2 O32 95.14(13) . .
O3 Cu2 O21 83.67(12) . .
O32 Cu2 O21 169.73(11) . .
O3 Cu2 N2 166.71(14) . .
O32 Cu2 N2 94.44(17) . .
O21 Cu2 N2 85.26(15) . .
O3 Cu2 O1W 99.8(2) . .
O32 Cu2 O1W 87.81(19) . .
O21 Cu2 O1W 102.45(19) . .
N2 Cu2 O1W 89.8(2) . .
O42 Cl4 O41 110.07(16) . 2_665
O42 Cl4 O41 110.07(16) . .
O41 Cl4 O41 108.87(16) 2_665 .
O42 Cl4 O41 110.07(16) . 3_565
O41 Cl4 O41 108.87(16) 2_665 3_565
O41 Cl4 O41 108.87(16) . 3_565
O52 Cl5 O51 109.5(2) . 3_665
O52 Cl5 O51 109.5(2) . 2_655
O51 Cl5 O51 109.4(2) 3_665 2_655
O52 Cl5 O51 109.5(2) . .
O51 Cl5 O51 109.4(2) 3_665 .
O51 Cl5 O51 109.4(2) 2_655 .
O63 Cl6 O62 113.5(5) . .
O63 Cl6 O64 108.9(6) . .
O62 Cl6 O64 109.0(6) . .
O63 Cl6 O61 110.4(4) . .
O62 Cl6 O61 108.8(3) . .
O64 Cl6 O61 106.0(4) . .
O74 Cl7 O72 109.2(3) . .
O74 Cl7 O73 110.8(3) . .
O72 Cl7 O73 111.8(3) . .
O74 Cl7 O71 109.0(3) . .
O72 Cl7 O71 108.2(2) . .
O73 Cl7 O71 107.8(3) . .
C12 N1 Cu1 109.3(2) . .
C12 N1 H1A 109.8 . .
Cu1 N1 H1A 109.8 . .
C12 N1 H1B 109.8 . .
Cu1 N1 H1B 109.8 . .
H1A N1 H1B 108.3 . .
C22 N2 Cu2 109.5(3) . .
C22 N2 H2A 109.8 . .
Cu2 N2 H2A 109.8 . .
C22 N2 H2B 109.8 . .
Cu2 N2 H2B 109.8 . .
H2A N2 H2B 108.2 . .
O12 C11 O11 124.8(3) . .
O12 C11 C12 119.7(3) . .
O11 C11 C12 115.5(3) . .
N1 C12 C11 111.9(3) . .
N1 C12 H12A 109.2 . .
C11 C12 H12A 109.2 . .
N1 C12 H12B 109.2 . .
C11 C12 H12B 109.2 . .
H12A C12 H12B 107.9 . .
O22 C21 O21 124.2(4) . .
O22 C21 C22 118.7(4) . .
O21 C21 C22 117.1(4) . .
N2 C22 C21 112.7(4) . .
N2 C22 H22A 109.0 . .
C21 C22 H22A 109.0 . .
N2 C22 H22B 109.0 . .
C21 C22 H22B 109.0 . .
H22A C22 H22B 107.8 . .
O32 C31 O31 128.1(4) . .
O32 C31 C32 117.2(4) . .
O31 C31 C32 114.7(4) . .
N3 C32 C31 110.3(4) . .
N3 C32 H32A 109.6 . .
C31 C32 H32A 109.6 . .
N3 C32 H32B 109.6 . .
C31 C32 H32B 109.6 . .
H32A C32 H32B 108.1 . .
Gd1 O1 Gd1 111.60(8) 3_565 2_665
Gd1 O1 Gd1 111.60(8) 3_565 .
Gd1 O1 Gd1 111.60(8) 2_665 .
Gd1 O1 H1C 107.2 3_565 .
Gd1 O1 H1C 107.2 2_665 .
Gd1 O1 H1C 107.2 . .
Gd1 O2 Gd1 111.12(10) 3_565 14_455
Gd1 O2 Gd1 110.79(8) 3_565 .
Gd1 O2 Gd1 110.17(10) 14_455 .
Gd1 O2 H2C 108.2 3_565 .
Gd1 O2 H2C 108.2 14_455 .
Gd1 O2 H2C 108.2 . .
Cu2 O3 Cu1 105.91(12) . .
Cu2 O3 Gd1 108.31(11) . .
Cu1 O3 Gd1 106.93(11) . .
Cu2 O3 H3A 111.8 . .
Cu1 O3 H3A 111.8 . .
Gd1 O3 H3A 111.8 . .
O4WB O4WA O4WB 105.2(8) 2_655 3_665
O4WB O4WA O4WB 105.2(8) 2_655 .
O4WB O4WA O4WB 105.2(8) 3_665 .
C11 O11 Cu1 115.0(2) . .
C11 O11 Gd1 138.3(2) . .
Cu1 O11 Gd1 106.70(10) . .
C11 O12 Gd1 137.0(2) . 2_665
C21 O21 Cu2 114.6(3) . .
C21 O21 Gd1 138.7(3) . .
Cu2 O21 Gd1 106.68(11) . .
C21 O22 Gd1 137.3(3) . 15
C31 O31 Cu1 127.2(3) . .
C31 O32 Cu2 128.2(3) . .

loop_
_geom_bond_atom_site_label_1
_geom_bond_atom_site_label_2
_geom_bond_distance
_geom_bond_site_symmetry_2
Gd1 O2 2.389(3) 2_665
Gd1 O1 2.3911(12) .
Gd1 O2 2.412(3) 15
Gd1 O2 2.416(2) .
Gd1 O22 2.448(3) 14_455
Gd1 O12 2.450(3) 3_565
Gd1 O11 2.545(2) .
Gd1 O3 2.555(3) .
Gd1 O21 2.572(3) .
Gd1 Gd1 3.9552(6) 2_665
Gd1 Gd1 3.9552(6) 3_565
Gd1 Gd1 3.9590(7) 15
Gd2 O5W 2.403(11) 10
Gd2 O5W 2.403(11) .
Gd2 O6W 2.449(11) .
Gd2 O6W 2.449(11) 10
Gd2 O6W 2.449(11) 12
Gd2 O6W 2.449(11) 2
Gd2 O6W 2.449(11) 3
Gd2 O6W 2.449(11) 11
Cu1 O3 1.934(2) .
Cu1 O11 1.953(3) .
Cu1 O31 1.953(3) .
Cu1 N1 1.965(3) .
Cu2 O3 1.930(3) .
Cu2 O32 1.945(3) .
Cu2 O21 1.961(3) .
Cu2 N2 1.970(4) .
Cu2 O1W 2.329(5) .
Cl4 O42 1.419(7) .
Cl4 O41 1.440(3) 2_665
Cl4 O41 1.440(3) .
Cl4 O41 1.440(3) 3_565
Cl5 O52 1.402(8) .
Cl5 O51 1.418(4) 3_665
Cl5 O51 1.418(4) 2_655
Cl5 O51 1.418(4) .
Cl6 O63 1.368(10) .
Cl6 O62 1.383(7) .
Cl6 O64 1.393(8) .
Cl6 O61 1.425(5) .
Cl7 O74 1.428(4) .
Cl7 O72 1.431(4) .
Cl7 O73 1.433(5) .
Cl7 O71 1.445(4) .
N1 C12 1.461(5) .
N1 H1A 0.9000 .
N1 H1B 0.9000 .
N2 C22 1.462(6) .
N2 H2A 0.9000 .
N2 H2B 0.9000 .
N3 C32 1.493(6) .
C11 O12 1.226(5) .
C11 O11 1.292(4) .
C11 C12 1.519(5) .
C12 H12A 0.9700 .
C12 H12B 0.9700 .
C21 O22 1.236(5) .
C21 O21 1.282(5) .
C21 C22 1.497(7) .
C22 H22A 0.9700 .
C22 H22B 0.9700 .
C31 O32 1.247(5) .
C31 O31 1.258(5) .
C31 C32 1.511(6) .
C32 H32A 0.9700 .
C32 H32B 0.9700 .
O1 Gd1 2.3911(12) 3_565
O1 Gd1 2.3911(12) 2_665
O1 H1C 0.9800 .
O2 Gd1 2.389(3) 3_565
O2 Gd1 2.412(3) 14_455
O2 H2C 0.9800 .
O3 H3A 0.9800 .
O4WA O4WB 1.493(11) 2_655
O4WA O4WB 1.493(11) 3_665
O4WA O4WB 1.493(11) .
O12 Gd1 2.450(3) 2_665
O22 Gd1 2.448(3) 15
